data_1100761
loop_
_publ_author_name
'Sergey M. Dibrov'
'Bin Deng'
'Donald E. Ellis'
'James A. Ibers'

_publ_contact_author_name 'James A. Ibers'
_publ_section_title
;

Synthesis and Structural Characterization of Some Selenoruthenates and

Telluroruthenates

;
_journal_name_full 'Inorganic Chemistry'
_journal_page_first 3441
_journal_page_last 3448
_journal_paper_doi 10.1021/ic0483646
_journal_volume 44
_journal_year 2005
_chemical_formula_sum 'C20 H20 Ru4 Se6'
_chemical_formula_weight 1138.40
_chemical_name_systematic
;

?

;
_space_group_IT_number 15
_symmetry_cell_setting monoclinic
_symmetry_space_group_name_Hall '-C 2yc'
_symmetry_space_group_name_H-M 'C 1 2/c 1'
_atom_sites_solution_hydrogens geom
_atom_sites_solution_primary direct
_atom_sites_solution_secondary difmap
_audit_creation_method SHELXL-97
_cell_angle_alpha 90.00
_cell_angle_beta 110.628(3)
_cell_angle_gamma 90.00
_cell_formula_units_Z 4
_cell_length_a 12.401(3)
_cell_length_b 13.607(3)
_cell_length_c 14.801(3)
_cell_measurement_reflns_used 5839
_cell_measurement_temperature 153(2)
_cell_measurement_theta_max 28.94
_cell_measurement_theta_min 2.31
_cell_volume 2337.4(9)
_computing_structure_refinement 'SHELXL-97 (Sheldrick, 1997)'
_computing_structure_solution 'SHELXS-97 (Sheldrick, 1990)'
_diffrn_ambient_temperature 153(2)
_diffrn_measured_fraction_theta_full 0.930
_diffrn_measured_fraction_theta_max 0.930
_diffrn_measurement_device_type 'Bruker 1000-CCD'
_diffrn_measurement_method 'omega scans'
_diffrn_radiation_monochromator graphite
_diffrn_radiation_source 'fine-focus sealed tube'
_diffrn_radiation_type MoK\a
_diffrn_radiation_wavelength 0.71073
_diffrn_reflns_av_R_equivalents 0.0530
_diffrn_reflns_av_sigmaI/netI 0.0419
_diffrn_reflns_limit_h_max 16
_diffrn_reflns_limit_h_min -16
_diffrn_reflns_limit_k_max 18
_diffrn_reflns_limit_k_min -18
_diffrn_reflns_limit_l_max 19
_diffrn_reflns_limit_l_min -20
_diffrn_reflns_number 13716
_diffrn_reflns_theta_full 28.94
_diffrn_reflns_theta_max 28.94
_diffrn_reflns_theta_min 2.31
_exptl_absorpt_coefficient_mu 11.886
_exptl_absorpt_correction_T_max 0.68343
_exptl_absorpt_correction_T_min 0.13242
_exptl_absorpt_correction_type numerical
_exptl_crystal_colour brown
_exptl_crystal_density_diffrn 3.235
_exptl_crystal_density_method 'not measured'
_exptl_crystal_description block
_exptl_crystal_F_000 2080
_exptl_crystal_size_max 0.176
_exptl_crystal_size_mid 0.056
_exptl_crystal_size_min 0.038
_refine_diff_density_max 1.325
_refine_diff_density_min -0.904
_refine_diff_density_rms 0.259
_refine_ls_extinction_method none
_refine_ls_goodness_of_fit_ref 1.116
_refine_ls_hydrogen_treatment mixed
_refine_ls_matrix_type full
_refine_ls_number_parameters 136
_refine_ls_number_reflns 2878
_refine_ls_number_restraints 0
_refine_ls_restrained_S_all 1.116
_refine_ls_R_factor_all 0.0540
_refine_ls_R_factor_gt 0.0347
_refine_ls_shift/su_max 0.001
_refine_ls_shift/su_mean 0.000
_refine_ls_structure_factor_coef Fsqd
_refine_ls_weighting_details 'calc w=1/[\s^2^(Fo^2^)+(0.0380P)^2^+13.1919P] where P=(Fo^2^+2Fc^2^)/3'
_refine_ls_weighting_scheme calc
_refine_ls_wR_factor_gt 0.0772
_refine_ls_wR_factor_ref 0.0860
_reflns_number_gt 2237
_reflns_number_total 2878
_reflns_threshold_expression >2sigma(I)
_cod_data_source_file ic0483646si20041124_025321_3.cif
_cod_data_source_block Ru4Se6
_cod_original_cell_volume 2337.5(8)
_cod_database_code 1100761

loop_
_symmetry_equiv_pos_as_xyz
'x, y, z'
'-x, y, -z+1/2'
'x+1/2, y+1/2, z'
'-x+1/2, y+1/2, -z+1/2'
'-x, -y, -z'
'x, -y, z-1/2'
'-x+1/2, -y+1/2, -z'
'x+1/2, -y+1/2, z-1/2'

loop_
_atom_site_label
_atom_site_type_symbol
_atom_site_fract_x
_atom_site_fract_y
_atom_site_fract_z
_atom_site_U_iso_or_equiv
_atom_site_adp_type
_atom_site_occupancy
_atom_site_symmetry_multiplicity
_atom_site_calc_flag
_atom_site_refinement_flags
_atom_site_disorder_assembly
_atom_site_disorder_group
Ru1 Ru 0.99668(4) 0.21122(4) 0.61636(3) 0.01353(12) Uani 1 1 d . . .
Ru2 Ru 1.17818(4) 0.08056(4) 0.71171(3) 0.01555(13) Uani 1 1 d . . .
Se1 Se 0.87219(5) 0.22395(4) 0.71571(4) 0.01384(14) Uani 1 1 d . . .
Se2 Se 0.98380(5) 0.03600(5) 0.60385(4) 0.01773(15) Uani 1 1 d . . .
Se3 Se 1.14903(6) -0.03018(5) 0.83160(5) 0.02213(16) Uani 1 1 d . . .
C1 C 0.9802(6) 0.3646(5) 0.5611(4) 0.0204(14) Uani 1 1 d . . .
H1 H 0.9819 0.4199 0.6007 0.024 Uiso 1 1 calc R . .
C2 C 0.8808(6) 0.3124(5) 0.5046(4) 0.0229(14) Uani 1 1 d . . .
H2 H 0.8039 0.3258 0.5004 0.027 Uiso 1 1 calc R . .
C3 C 0.9158(6) 0.2366(5) 0.4554(4) 0.0197(13) Uani 1 1 d . . .
H3 H 0.8662 0.1909 0.4118 0.024 Uiso 1 1 calc R . .
C4 C 1.0377(6) 0.2405(5) 0.4823(4) 0.0232(14) Uani 1 1 d . . .
H4 H 1.0840 0.1979 0.4604 0.028 Uiso 1 1 calc R . .
C5 C 1.0774(6) 0.3198(5) 0.5480(4) 0.0241(15) Uani 1 1 d . . .
H5 H 1.1553 0.3395 0.5782 0.029 Uiso 1 1 calc R . .
C6 C 1.3370(6) 0.1563(5) 0.7117(6) 0.0291(16) Uani 1 1 d . . .
H6 H 1.3521 0.2234 0.7297 0.035 Uiso 1 1 calc R . .
C7 C 1.2820(6) 0.1214(6) 0.6175(5) 0.0339(18) Uani 1 1 d . . .
H7 H 1.2540 0.1604 0.5607 0.041 Uiso 1 1 calc R . .
C8 C 1.2756(6) 0.0181(6) 0.6218(5) 0.0314(17) Uani 1 1 d . . .
H8 H 1.2427 -0.0245 0.5683 0.038 Uiso 1 1 calc R . .
C9 C 1.3263(6) -0.0108(5) 0.7187(5) 0.0265(15) Uani 1 1 d . . .
H9 H 1.3329 -0.0762 0.7424 0.032 Uiso 1 1 calc R . .
C10 C 1.3660(6) 0.0757(5) 0.7752(5) 0.0250(15) Uani 1 1 d . . .
H10 H 1.4049 0.0782 0.8431 0.030 Uiso 1 1 calc R . .

loop_
_atom_site_aniso_label
_atom_site_aniso_U_11
_atom_site_aniso_U_22
_atom_site_aniso_U_33
_atom_site_aniso_U_23
_atom_site_aniso_U_13
_atom_site_aniso_U_12
Ru1 0.0135(2) 0.0182(3) 0.0098(2) 0.00076(17) 0.00507(18) -0.00099(18)
Ru2 0.0158(3) 0.0189(3) 0.0146(2) 0.00028(19) 0.00853(19) 0.0019(2)
Se1 0.0133(3) 0.0176(3) 0.0112(3) 0.0007(2) 0.0051(2) 0.0009(2)
Se2 0.0200(3) 0.0203(3) 0.0159(3) -0.0044(2) 0.0100(2) -0.0038(2)
Se3 0.0263(4) 0.0221(3) 0.0236(3) 0.0073(3) 0.0157(3) 0.0089(3)
C1 0.030(4) 0.016(3) 0.018(3) 0.003(2) 0.011(3) -0.001(3)
C2 0.021(3) 0.028(4) 0.018(3) 0.014(3) 0.005(3) 0.004(3)
C3 0.028(4) 0.022(3) 0.008(3) 0.002(2) 0.006(2) -0.008(3)
C4 0.028(4) 0.031(4) 0.015(3) 0.009(3) 0.013(3) 0.003(3)
C5 0.025(4) 0.031(4) 0.018(3) -0.001(3) 0.010(3) -0.013(3)
C6 0.022(4) 0.029(4) 0.048(4) 0.007(3) 0.026(3) 0.007(3)
C7 0.027(4) 0.056(5) 0.029(4) 0.019(4) 0.022(3) 0.010(4)
C8 0.022(4) 0.048(5) 0.027(4) -0.011(3) 0.012(3) 0.006(3)
C9 0.021(3) 0.032(4) 0.032(4) 0.002(3) 0.016(3) 0.010(3)
C10 0.016(3) 0.038(4) 0.023(3) -0.007(3) 0.010(3) 0.006(3)

loop_
_atom_type_symbol
_atom_type_description
_atom_type_scat_dispersion_real
_atom_type_scat_dispersion_imag
_atom_type_scat_source
C C 0.0033 0.0016 'International Tables Vol C Tables 4.2.6.8 and 6.1.1.4'
H H 0.0000 0.0000 'International Tables Vol C Tables 4.2.6.8 and 6.1.1.4'
Se Se -0.0929 2.2259 'International Tables Vol C Tables 4.2.6.8 and 6.1.1.4'
Ru Ru -1.2594 0.8363 'International Tables Vol C Tables 4.2.6.8 and 6.1.1.4'

loop_
_geom_angle_atom_site_label_1
_geom_angle_atom_site_label_2
_geom_angle_atom_site_label_3
_geom_angle
_geom_angle_site_symmetry_1
_geom_angle_site_symmetry_3
_geom_angle_publ_flag
C5 Ru1 C1 37.4(2) . . ?
C5 Ru1 C2 61.9(3) . . ?
C1 Ru1 C2 36.9(2) . . ?
C5 Ru1 C4 37.0(2) . . ?
C1 Ru1 C4 61.9(2) . . ?
C2 Ru1 C4 61.7(2) . . ?
C5 Ru1 C3 61.4(2) . . ?
C1 Ru1 C3 61.3(2) . . ?
C2 Ru1 C3 36.7(2) . . ?
C4 Ru1 C3 36.7(2) . . ?
C5 Ru1 Se2 131.08(18) . . ?
C1 Ru1 Se2 155.71(16) . . ?
C2 Ru1 Se2 123.18(18) . . ?
C4 Ru1 Se2 97.92(18) . . ?
C3 Ru1 Se2 94.47(16) . . ?
C5 Ru1 Se1 99.83(17) . 2_756 ?
C1 Ru1 Se1 104.42(17) . 2_756 ?
C2 Ru1 Se1 136.81(18) . 2_756 ?
C4 Ru1 Se1 127.33(18) . 2_756 ?
C3 Ru1 Se1 161.26(16) . 2_756 ?
Se2 Ru1 Se1 98.70(3) . 2_756 ?
C5 Ru1 Se1 134.23(19) . . ?
C1 Ru1 Se1 99.01(17) . . ?
C2 Ru1 Se1 91.33(18) . . ?
C4 Ru1 Se1 152.86(18) . . ?
C3 Ru1 Se1 118.37(17) . . ?
Se2 Ru1 Se1 94.40(3) . . ?
Se1 Ru1 Se1 73.95(3) 2_756 . ?
C5 Ru1 Ru2 103.83(19) . . ?
C1 Ru1 Ru2 136.72(17) . . ?
C2 Ru1 Ru2 161.15(18) . . ?
C4 Ru1 Ru2 99.44(18) . . ?
C3 Ru1 Ru2 127.00(17) . . ?
Se2 Ru1 Ru2 55.33(2) . . ?
Se1 Ru1 Ru2 53.88(2) 2_756 . ?
Se1 Ru1 Ru2 107.46(3) . . ?
C10 Ru2 C9 38.1(3) . . ?
C10 Ru2 C6 37.2(3) . . ?
C9 Ru2 C6 62.3(3) . . ?
C10 Ru2 C8 62.0(3) . . ?
C9 Ru2 C8 36.8(3) . . ?
C6 Ru2 C8 61.1(3) . . ?
C10 Ru2 C7 61.5(3) . . ?
C9 Ru2 C7 61.4(3) . . ?
C6 Ru2 C7 36.3(3) . . ?
C8 Ru2 C7 36.2(3) . . ?
C10 Ru2 Se1 103.73(18) . 2_756 ?
C9 Ru2 Se1 141.47(19) . 2_756 ?
C6 Ru2 Se1 89.60(19) . 2_756 ?
C8 Ru2 Se1 147.5(2) . 2_756 ?
C7 Ru2 Se1 111.5(2) . 2_756 ?
C10 Ru2 Se3 94.41(19) . . ?
C9 Ru2 Se3 87.25(19) . . ?
C6 Ru2 Se3 129.94(19) . . ?
C8 Ru2 Se3 116.3(2) . . ?
C7 Ru2 Se3 148.6(2) . . ?
Se1 Ru2 Se3 92.72(3) 2_756 . ?
C10 Ru2 Se2 157.98(17) . . ?
C9 Ru2 Se2 120.4(2) . . ?
C6 Ru2 Se2 141.5(2) . . ?
C8 Ru2 Se2 97.52(19) . . ?
C7 Ru2 Se2 107.5(2) . . ?
Se1 Ru2 Se2 98.07(3) 2_756 . ?
Se3 Ru2 Se2 87.56(3) . . ?
C10 Ru2 Ru1 140.8(2) . . ?
C9 Ru2 Ru1 152.65(18) . . ?
C6 Ru2 Ru1 104.95(18) . . ?
C8 Ru2 Ru1 116.1(2) . . ?
C7 Ru2 Ru1 93.64(19) . . ?
Se1 Ru2 Ru1 55.10(2) 2_756 . ?
Se3 Ru2 Ru1 117.00(3) . . ?
Se2 Ru2 Ru1 53.35(2) . . ?
Ru2 Se1 Ru1 71.01(2) 2_756 2_756 ?
Ru2 Se1 Ru1 121.28(3) 2_756 . ?
Ru1 Se1 Ru1 105.46(3) 2_756 . ?
Se3 Se2 Ru1 112.76(3) 2_756 . ?
Se3 Se2 Ru2 119.87(3) 2_756 . ?
Ru1 Se2 Ru2 71.32(2) . . ?
Se2 Se3 Ru2 111.19(3) 2_756 . ?
C2 C1 C5 108.0(6) . . ?
C2 C1 Ru1 72.2(4) . . ?
C5 C1 Ru1 71.0(4) . . ?
C2 C1 H1 126.0 . . ?
C5 C1 H1 126.0 . . ?
Ru1 C1 H1 122.4 . . ?
C1 C2 C3 107.9(6) . . ?
C1 C2 Ru1 70.9(3) . . ?
C3 C2 Ru1 72.5(3) . . ?
C1 C2 H2 126.0 . . ?
C3 C2 H2 126.0 . . ?
Ru1 C2 H2 122.3 . . ?
C2 C3 C4 108.5(6) . . ?
C2 C3 Ru1 70.9(3) . . ?
C4 C3 Ru1 71.2(3) . . ?
C2 C3 H3 125.8 . . ?
C4 C3 H3 125.8 . . ?
Ru1 C3 H3 123.8 . . ?
C5 C4 C3 107.3(6) . . ?
C5 C4 Ru1 70.2(3) . . ?
C3 C4 Ru1 72.1(3) . . ?
C5 C4 H4 126.3 . . ?
C3 C4 H4 126.3 . . ?
Ru1 C4 H4 123.0 . . ?
C4 C5 C1 108.3(6) . . ?
C4 C5 Ru1 72.7(4) . . ?
C1 C5 Ru1 71.6(4) . . ?
C4 C5 H5 125.9 . . ?
C1 C5 H5 125.9 . . ?
Ru1 C5 H5 121.5 . . ?
C7 C6 C10 108.6(7) . . ?
C7 C6 Ru2 73.9(4) . . ?
C10 C6 Ru2 69.9(4) . . ?
C7 C6 H6 125.7 . . ?
C10 C6 H6 125.7 . . ?
Ru2 C6 H6 122.2 . . ?
C6 C7 C8 108.0(6) . . ?
C6 C7 Ru2 69.8(4) . . ?
C8 C7 Ru2 71.1(4) . . ?
C6 C7 H7 126.0 . . ?
C8 C7 H7 126.0 . . ?
Ru2 C7 H7 124.6 . . ?
C9 C8 C7 108.3(7) . . ?
C9 C8 Ru2 69.1(4) . . ?
C7 C8 Ru2 72.6(4) . . ?
C9 C8 H8 125.9 . . ?
C7 C8 H8 125.9 . . ?
Ru2 C8 H8 124.0 . . ?
C8 C9 C10 107.8(7) . . ?
C8 C9 Ru2 74.2(4) . . ?
C10 C9 Ru2 70.7(4) . . ?
C8 C9 H9 126.1 . . ?
C10 C9 H9 126.1 . . ?
Ru2 C9 H9 120.8 . . ?
C6 C10 C9 107.4(6) . . ?
C6 C10 Ru2 72.9(4) . . ?
C9 C10 Ru2 71.2(4) . . ?
C6 C10 H10 126.3 . . ?
C9 C10 H10 126.3 . . ?
Ru2 C10 H10 121.4 . . ?

loop_
_geom_bond_atom_site_label_1
_geom_bond_atom_site_label_2
_geom_bond_distance
_geom_bond_site_symmetry_2
_geom_bond_publ_flag
Ru1 C5 2.218(6) . ?
Ru1 C1 2.225(6) . ?
Ru1 C2 2.241(6) . ?
Ru1 C4 2.250(6) . ?
Ru1 C3 2.262(6) . ?
Ru1 Se2 2.3924(9) . ?
Ru1 Se1 2.4503(8) 2_756 ?
Ru1 Se1 2.4851(8) . ?
Ru1 Ru2 2.8250(8) . ?
Ru2 C10 2.184(7) . ?
Ru2 C9 2.190(7) . ?
Ru2 C6 2.223(7) . ?
Ru2 C8 2.256(7) . ?
Ru2 C7 2.275(7) . ?
Ru2 Se1 2.4133(8) 2_756 ?
Ru2 Se3 2.4500(9) . ?
Ru2 Se2 2.4526(9) . ?
Se1 Ru2 2.4133(8) 2_756 ?
Se1 Ru1 2.4503(8) 2_756 ?
Se2 Se3 2.3550(9) 2_756 ?
Se3 Se2 2.3550(9) 2_756 ?
C1 C2 1.413(9) . ?
C1 C5 1.423(10) . ?
C1 H1 0.9500 . ?
C2 C3 1.417(9) . ?
C2 H2 0.9500 . ?
C3 C4 1.422(9) . ?
C3 H3 0.9500 . ?
C4 C5 1.420(9) . ?
C4 H4 0.9500 . ?
C5 H5 0.9500 . ?
C6 C7 1.403(11) . ?
C6 C10 1.406(10) . ?
C6 H6 0.9500 . ?
C7 C8 1.409(11) . ?
C7 H7 0.9500 . ?
C8 C9 1.404(10) . ?
C8 H8 0.9500 . ?
C9 C10 1.427(10) . ?
C9 H9 0.9500 . ?
C10 H10 0.9500 . ?
